data_7131846
loop_
_publ_author_name
'Zheng, Jianfeng'
'Bi, Jingzhi'
'Ma, Lan'
'Chen, Lvli'
'Tang, Luhao'
'Xiong, Dong'
'Tian, Yin'

_publ_section_title
;
 Metal-free anomalous [5+1] cycloaddition reactions of donor-acceptor
 aziridines for the synthesis of 2<i>H</i>-1,4-oxazines.
;
_journal_issue 55
_journal_name_full 'Chemical communications (Cambridge, England)'
_journal_page_first 8572
_journal_page_last 8575
_journal_paper_doi 10.1039/d3cc02193a
_journal_volume 59
_journal_year 2023
_chemical_formula_moiety 'C32 H33 N3 O6 S'
_chemical_formula_sum 'C32 H33 N3 O6 S'
_chemical_formula_weight 587.67
_space_group_crystal_system monoclinic
_space_group_IT_number 14
_space_group_name_Hall '-P 2yn'
_space_group_name_H-M_alt 'P 1 21/n 1'
_atom_sites_solution_hydrogens geom
_atom_sites_solution_primary iterative
_audit_creation_date 2022-06-29
_audit_creation_method
;
Olex2 1.2
(compiled 2018.05.29 svn.r3508 for OlexSys, GUI svn.r5506)
;
_audit_update_record
;
2022-07-01 deposited with the CCDC.	2023-06-13 downloaded from the CCDC.
;
_cell_angle_alpha 90
_cell_angle_beta 107.124(9)
_cell_angle_gamma 90
_cell_formula_units_Z 4
_cell_length_a 8.2530(7)
_cell_length_b 28.894(2)
_cell_length_c 13.2728(14)
_cell_measurement_reflns_used 1877
_cell_measurement_temperature 293(2)
_cell_measurement_theta_max 26.0520
_cell_measurement_theta_min 3.3120
_cell_volume 3024.8(5)
_computing_cell_refinement
;
CrysAlisPro, Agilent Technologies,
Version 1.171.37.34 (release 22-05-2014 CrysAlis171 .NET)
(compiled May 22 2014,16:03:01)
;
_computing_data_collection
;
CrysAlisPro, Agilent Technologies,
Version 1.171.37.34 (release 22-05-2014 CrysAlis171 .NET)
(compiled May 22 2014,16:03:01)
;
_computing_data_reduction
;
CrysAlisPro, Agilent Technologies,
Version 1.171.37.34 (release 22-05-2014 CrysAlis171 .NET)
(compiled May 22 2014,16:03:01)
;
_computing_molecular_graphics 'Olex2 (Dolomanov et al., 2009)'
_computing_publication_material 'Olex2 (Dolomanov et al., 2009)'
_computing_structure_refinement 'ShelXL (Sheldrick, 2015)'
_computing_structure_solution
;
Superflip (Palatinus & Chapuis, 2007;Palatinus & van der Lee, 2008;
Palatinus et al., 2012)
;
_diffrn_ambient_temperature 293.15
_diffrn_detector 'CCD plate'
_diffrn_detector_area_resol_mean 16.0874
_diffrn_detector_type Eos
_diffrn_measured_fraction_theta_full 0.997
_diffrn_measured_fraction_theta_max 0.998
_diffrn_measurement_details
;
#__ type_ start__ end____ width___ exp.time_
  1 omega  -10.00   23.00   0.5000   42.5000
omega____ theta____ kappa____ phi______ frames
    -      -15.3211  -99.0000  -90.0000 66

#__ type_ start__ end____ width___ exp.time_
  2 omega  -45.00   38.00   0.5000   42.5000
omega____ theta____ kappa____ phi______ frames
    -      -15.3211    0.0000  150.0000 166

#__ type_ start__ end____ width___ exp.time_
  3 omega   51.00   81.00   0.5000   42.5000
omega____ theta____ kappa____ phi______ frames
    -       17.5086   57.0000  -30.0000 60
;
_diffrn_measurement_device 'four-circle diffractometer'
_diffrn_measurement_device_type 'Xcalibur, Eos'
_diffrn_measurement_method '\w scans'
_diffrn_orient_matrix_UB_11 0.0007669000
_diffrn_orient_matrix_UB_12 0.0193052000
_diffrn_orient_matrix_UB_13 0.0330952000
_diffrn_orient_matrix_UB_21 0.0022286000
_diffrn_orient_matrix_UB_22 -0.0151265000
_diffrn_orient_matrix_UB_23 0.0424137000
_diffrn_orient_matrix_UB_31 0.0898277000
_diffrn_orient_matrix_UB_32 0.0002056000
_diffrn_orient_matrix_UB_33 0.0151209000
_diffrn_radiation_monochromator graphite
_diffrn_radiation_probe x-ray
_diffrn_radiation_type MoK\a
_diffrn_radiation_wavelength 0.71073
_diffrn_reflns_av_R_equivalents 0.0637
_diffrn_reflns_av_unetI/netI 0.0815
_diffrn_reflns_Laue_measured_fraction_full 0.997
_diffrn_reflns_Laue_measured_fraction_max 0.998
_diffrn_reflns_limit_h_max 10
_diffrn_reflns_limit_h_min -10
_diffrn_reflns_limit_k_max 34
_diffrn_reflns_limit_k_min -36
_diffrn_reflns_limit_l_max 15
_diffrn_reflns_limit_l_min -16
_diffrn_reflns_number 15399
_diffrn_reflns_point_group_measured_fraction_full 0.997
_diffrn_reflns_point_group_measured_fraction_max 0.998
_diffrn_reflns_theta_full 25.242
_diffrn_reflns_theta_max 26.372
_diffrn_reflns_theta_min 2.966
_diffrn_source 'Enhance (Mo) X-ray Source'
_exptl_absorpt_coefficient_mu 0.155
_exptl_absorpt_correction_T_max 1.00000
_exptl_absorpt_correction_T_min 0.69816
_exptl_absorpt_correction_type multi-scan
_exptl_absorpt_process_details
;
CrysAlisPro, Agilent Technologies,
Version 1.171.37.34 (release 22-05-2014 CrysAlis171 .NET)
(compiled May 22 2014,16:03:01)
Empirical absorption correction using spherical harmonics,
 implemented in SCALE3 ABSPACK scaling algorithm.
;
_exptl_crystal_density_diffrn 1.290
_exptl_crystal_density_method 'not measured'
_exptl_crystal_description block
_exptl_crystal_F_000 1240
_exptl_crystal_size_max 0.35
_exptl_crystal_size_mid 0.3
_exptl_crystal_size_min 0.25
_refine_diff_density_max 0.313
_refine_diff_density_min -0.392
_refine_diff_density_rms 0.069
_refine_ls_extinction_method none
_refine_ls_goodness_of_fit_ref 1.061
_refine_ls_hydrogen_treatment constr
_refine_ls_matrix_type full
_refine_ls_number_parameters 387
_refine_ls_number_reflns 6177
_refine_ls_number_restraints 0
_refine_ls_restrained_S_all 1.061
_refine_ls_R_factor_all 0.1383
_refine_ls_R_factor_gt 0.0789
_refine_ls_shift/su_max 0.001
_refine_ls_shift/su_mean 0.000
_refine_ls_structure_factor_coef Fsqd
_refine_ls_weighting_details 'w=1/[\s^2^(Fo^2^)+(0.0905P)^2^+0.3272P] where P=(Fo^2^+2Fc^2^)/3'
_refine_ls_weighting_scheme calc
_refine_ls_wR_factor_gt 0.1816
_refine_ls_wR_factor_ref 0.2242
_reflns_Friedel_coverage 0.000
_reflns_number_gt 3390
_reflns_number_total 6177
_reflns_threshold_expression 'I > 2\s(I)'
_cod_data_source_file d3cc02193a2.cif
_cod_data_source_block 220628_s1_lgg_3
_cod_original_cell_volume 3024.7(5)
_cod_database_code 7131846
_shelx_shelxl_version_number 2018/3
_chemical_oxdiff_formula c12h12n2o3
_shelx_space_group_comment
;
The symmetry employed for this shelxl refinement is uniquely defined
by the following loop, which should always be used as a source of
symmetry information in preference to the above space-group names.
They are only intended as comments.
;
_shelx_estimated_absorpt_t_max 0.962
_shelx_estimated_absorpt_t_min 0.948
_reflns_odcompleteness_completeness 89.69
_reflns_odcompleteness_iscentric 1
_reflns_odcompleteness_theta 26.32
_olex2_refinement_description
;
1. Fixed Uiso
 At 1.2 times of:
  All C(H) groups, All C(H,H) groups, All C(H,H,H,H) groups, All N(H) groups
 At 1.5 times of:
  All C(H,H,H) groups
2. Uiso/Uaniso restraints and constraints
Uanis(C32) = Uanis(C32A)
3. Others
 Sof(H31C)=Sof(H31D)=Sof(C32A)=Sof(H32D)=Sof(H32E)=Sof(H32F)=1-FVAR(1)
 Sof(H31A)=Sof(H31B)=Sof(C32)=Sof(H32A)=Sof(H32B)=Sof(H32C)=FVAR(1)
4.a Ternary CH refined with riding coordinates:
 C2(H2)
4.b Secondary CH2 refined with riding coordinates:
 C5(H5A,H5B), C6(H6A,H6B), C29(H29A,H29B), C31(H31A,H31B), C31(H31C,H31D)
4.c Aromatic/amide H refined with riding coordinates:
 N3(H3), C9(H9), C10(H10), C11(H11), C12(H12), C14(H14), C16(H16), C17(H17),
 C18(H18), C19(H19), C20(H20), C22(H22), C23(H23), C25(H25), C26(H26)
4.d Idealised Me refined as rotating group:
 C27(H27A,H27B,H27C), C30(H30A,H30B,H30C), C32(H32A,H32B,H32C), C32A(H32D,H32E,
 H32F)
;
_olex2_submission_special_instructions 'No special instructions were received'

loop_
_space_group_symop_operation_xyz
'x, y, z'
'-x+1/2, y+1/2, -z+1/2'
'-x, -y, -z'
'x-1/2, -y-1/2, z-1/2'

loop_
_atom_site_label
_atom_site_type_symbol
_atom_site_fract_x
_atom_site_fract_y
_atom_site_fract_z
_atom_site_U_iso_or_equiv
_atom_site_adp_type
_atom_site_occupancy
_atom_site_site_symmetry_order
_atom_site_calc_flag
_atom_site_refinement_flags_posn
_atom_site_refinement_flags_adp
_atom_site_refinement_flags_occupancy
_atom_site_disorder_assembly
_atom_site_disorder_group
S1 S 0.07167(10) 0.54531(3) 0.30273(8) 0.0584(3) Uani 1 1 d . . . . .
O1 O 0.4664(3) 0.53733(8) 0.21591(18) 0.0556(6) Uani 1 1 d . . . . .
N1 N 0.2438(3) 0.57674(9) 0.3084(2) 0.0479(7) Uani 1 1 d . . . . .
C1 C 0.4863(4) 0.52656(12) 0.3235(3) 0.0475(8) Uani 1 1 d . . . . .
O2 O 0.3932(3) 0.58560(10) 0.0786(2) 0.0698(8) Uani 1 1 d . . . . .
N2 N 0.5645(3) 0.49082(10) 0.3613(2) 0.0514(7) Uani 1 1 d . . . . .
C2 C 0.4095(4) 0.56089(11) 0.3795(3) 0.0453(8) Uani 1 1 d . . . . .
H2 H 0.390282 0.545929 0.441213 0.054 Uiso 1 1 calc R . . . .
O3 O -0.0614(3) 0.56667(10) 0.2225(2) 0.0783(9) Uani 1 1 d . . . . .
N3 N 0.8051(4) 0.35565(13) 0.1280(3) 0.0773(10) Uani 1 1 d . . . . .
H3 H 0.817025 0.354442 0.065840 0.093 Uiso 1 1 calc R . . . .
C3 C 0.2563(4) 0.59415(12) 0.2104(3) 0.0523(9) Uani 1 1 d . . . . .
O4 O 0.0624(3) 0.54227(10) 0.4087(2) 0.0769(8) Uani 1 1 d . . . . .
C4 C 0.3678(4) 0.57378(12) 0.1686(3) 0.0524(9) Uani 1 1 d . . . . .
O5 O 0.1381(4) 0.65102(11) 0.0789(2) 0.0892(10) Uani 1 1 d . . . . .
C5 C 0.6342(5) 0.46141(12) 0.2942(3) 0.0578(9) Uani 1 1 d . . . . .
H5A H 0.729553 0.477049 0.280493 0.069 Uiso 1 1 calc R . . . .
H5B H 0.548435 0.456624 0.227183 0.069 Uiso 1 1 calc R . . . .
O6 O 0.1289(3) 0.66161(9) 0.2433(2) 0.0707(8) Uani 1 1 d . . . . .
C6 C 0.6912(5) 0.41552(12) 0.3441(3) 0.0559(9) Uani 1 1 d . . . . .
H6A H 0.599112 0.401370 0.364539 0.067 Uiso 1 1 calc R . . . .
H6B H 0.784971 0.420191 0.407438 0.067 Uiso 1 1 calc R . . . .
C7 C 0.7463(4) 0.38320(13) 0.2715(3) 0.0533(9) Uani 1 1 d . . . . .
C8 C 0.7981(4) 0.33668(12) 0.2904(3) 0.0548(9) Uani 1 1 d . . . . .
C9 C 0.8198(5) 0.30613(13) 0.3754(4) 0.0663(11) Uani 1 1 d . . . . .
H9 H 0.795845 0.315896 0.436203 0.080 Uiso 1 1 calc R . . . .
C10 C 0.8760(6) 0.26201(14) 0.3692(5) 0.0862(15) Uani 1 1 d . . . . .
H10 H 0.889581 0.241756 0.425496 0.103 Uiso 1 1 calc R . . . .
C11 C 0.9133(6) 0.24729(16) 0.2771(5) 0.0936(17) Uani 1 1 d . . . . .
H11 H 0.951913 0.217254 0.273804 0.112 Uiso 1 1 calc R . . . .
C12 C 0.8942(6) 0.27582(18) 0.1932(5) 0.0903(15) Uani 1 1 d . . . . .
H12 H 0.920187 0.265634 0.133347 0.108 Uiso 1 1 calc R . . . .
C13 C 0.8351(5) 0.32048(15) 0.1983(4) 0.0685(11) Uani 1 1 d . . . . .
C14 C 0.7530(5) 0.39320(15) 0.1717(3) 0.0647(10) Uani 1 1 d . . . . .
H14 H 0.725689 0.421730 0.138615 0.078 Uiso 1 1 calc R . . . .
C15 C 0.5220(4) 0.60296(11) 0.4158(3) 0.0482(8) Uani 1 1 d . . . . .
C16 C 0.4580(4) 0.64160(12) 0.4511(3) 0.0541(9) Uani 1 1 d . . . . .
H16 H 0.344497 0.642158 0.449301 0.065 Uiso 1 1 calc R . . . .
C17 C 0.5588(6) 0.67956(13) 0.4890(3) 0.0728(12) Uani 1 1 d . . . . .
H17 H 0.515094 0.705096 0.514793 0.087 Uiso 1 1 calc R . . . .
C18 C 0.7260(6) 0.67908(16) 0.4881(4) 0.0832(14) Uani 1 1 d . . . . .
H18 H 0.794442 0.704778 0.511861 0.100 Uiso 1 1 calc R . . . .
C19 C 0.7910(5) 0.64135(16) 0.4527(4) 0.0805(13) Uani 1 1 d . . . . .
H19 H 0.903800 0.641322 0.452934 0.097 Uiso 1 1 calc R . . . .
C20 C 0.6912(4) 0.60317(14) 0.4164(3) 0.0637(10) Uani 1 1 d . . . . .
H20 H 0.736596 0.577491 0.392255 0.076 Uiso 1 1 calc R . . . .
C21 C 0.1057(4) 0.49014(12) 0.2607(3) 0.0565(9) Uani 1 1 d . . . . .
C22 C 0.0878(5) 0.48174(13) 0.1540(3) 0.0671(11) Uani 1 1 d . . . . .
H22 H 0.047601 0.505061 0.104651 0.080 Uiso 1 1 calc R . . . .
C23 C 0.1288(6) 0.43966(15) 0.1219(4) 0.0782(12) Uani 1 1 d . . . . .
H23 H 0.115259 0.434685 0.050616 0.094 Uiso 1 1 calc R . . . .
C24 C 0.1902(5) 0.40417(14) 0.1931(4) 0.0731(12) Uani 1 1 d . . . . .
C25 C 0.2041(5) 0.41227(15) 0.2981(4) 0.0748(12) Uani 1 1 d . . . . .
H25 H 0.240359 0.388577 0.347034 0.090 Uiso 1 1 calc R . . . .
C26 C 0.1653(5) 0.45471(14) 0.3311(3) 0.0700(11) Uani 1 1 d . . . . .
H26 H 0.179440 0.459633 0.402422 0.084 Uiso 1 1 calc R . . . .
C27 C 0.2415(7) 0.35813(15) 0.1589(5) 0.0990(16) Uani 1 1 d . . . . .
H27A H 0.178366 0.352441 0.086788 0.148 Uiso 1 1 calc GR . . . .
H27B H 0.218340 0.334101 0.202698 0.148 Uiso 1 1 calc GR . . . .
H27C H 0.360509 0.358499 0.165543 0.148 Uiso 1 1 calc GR . . . .
C28 C 0.1683(5) 0.63779(13) 0.1690(3) 0.0612(10) Uani 1 1 d . . . . .
C29 C 0.0515(7) 0.70668(16) 0.2140(4) 0.0997(17) Uani 1 1 d . . . . .
H29A H 0.106162 0.722338 0.168124 0.120 Uiso 1 1 calc R . . . .
H29B H -0.067609 0.702905 0.175866 0.120 Uiso 1 1 calc R . . . .
C30 C 0.0680(8) 0.73344(17) 0.3050(5) 0.128(2) Uani 1 1 d . . . . .
H30A H 0.019898 0.763521 0.285090 0.192 Uiso 1 1 calc GR . . . .
H30B H 0.185913 0.736560 0.343297 0.192 Uiso 1 1 calc GR . . . .
H30C H 0.009611 0.718485 0.348788 0.192 Uiso 1 1 calc GR . . . .
C31 C 0.5629(5) 0.58474(15) 0.0687(4) 0.0731(11) Uani 1 1 d . . . . .
H31A H 0.561065 0.579292 -0.003787 0.088 Uiso 0.651(7) 1 calc R . P A 1
H31B H 0.631059 0.560997 0.113213 0.088 Uiso 0.651(7) 1 calc R . P A 1
H31C H 0.647935 0.589745 0.135899 0.088 Uiso 0.349(7) 1 calc R . P A 2
H31D H 0.577343 0.607366 0.017980 0.088 Uiso 0.349(7) 1 calc R . P A 2
C32 C 0.6294(11) 0.6321(3) 0.1044(7) 0.109(2) Uani 0.651(7) 1 d . . P A 1
H32A H 0.557179 0.654932 0.061025 0.164 Uiso 0.651(7) 1 calc GR . P A 1
H32B H 0.742172 0.635166 0.098712 0.164 Uiso 0.651(7) 1 calc GR . P A 1
H32C H 0.631474 0.636430 0.176505 0.164 Uiso 0.651(7) 1 calc GR . P A 1
C32A C 0.568(2) 0.5323(5) 0.0267(13) 0.109(2) Uani 0.349(7) 1 d . . P A 2
H32D H 0.558967 0.510889 0.080153 0.164 Uiso 0.349(7) 1 calc GR . P A 2
H32E H 0.672576 0.527215 0.010789 0.164 Uiso 0.349(7) 1 calc GR . P A 2
H32F H 0.474584 0.527644 -0.035823 0.164 Uiso 0.349(7) 1 calc GR . P A 2

loop_
_atom_site_aniso_label
_atom_site_aniso_U_11
_atom_site_aniso_U_22
_atom_site_aniso_U_33
_atom_site_aniso_U_23
_atom_site_aniso_U_13
_atom_site_aniso_U_12
S1 0.0419(5) 0.0831(7) 0.0480(6) -0.0034(5) 0.0096(4) 0.0053(4)
O1 0.0587(14) 0.0773(15) 0.0331(14) 0.0108(12) 0.0173(11) 0.0245(11)
N1 0.0398(14) 0.0661(16) 0.0343(16) 0.0009(14) 0.0058(11) 0.0113(12)
C1 0.0444(18) 0.065(2) 0.0310(19) 0.0037(17) 0.0081(14) 0.0051(15)
O2 0.0612(15) 0.109(2) 0.0433(16) 0.0250(15) 0.0210(12) 0.0281(13)
N2 0.0484(15) 0.0675(17) 0.0370(17) 0.0057(14) 0.0106(12) 0.0138(13)
C2 0.0425(16) 0.0641(19) 0.0287(18) 0.0018(16) 0.0095(13) 0.0090(14)
O3 0.0440(14) 0.0980(19) 0.081(2) -0.0007(16) -0.0004(13) 0.0180(12)
N3 0.082(2) 0.103(3) 0.050(2) -0.012(2) 0.0244(18) 0.005(2)
C3 0.0504(19) 0.073(2) 0.0291(19) 0.0030(17) 0.0045(14) 0.0161(16)
O4 0.0630(16) 0.120(2) 0.0560(18) -0.0110(17) 0.0303(13) -0.0120(14)
C4 0.0492(19) 0.069(2) 0.037(2) 0.0126(18) 0.0090(15) 0.0143(16)
O5 0.112(2) 0.116(2) 0.0368(16) 0.0227(17) 0.0180(15) 0.0596(19)
C5 0.059(2) 0.073(2) 0.042(2) 0.0041(19) 0.0162(17) 0.0174(17)
O6 0.0869(18) 0.0792(17) 0.0425(16) 0.0026(14) 0.0133(13) 0.0363(14)
C6 0.064(2) 0.068(2) 0.033(2) -0.0029(17) 0.0094(16) 0.0136(17)
C7 0.0471(18) 0.075(2) 0.034(2) -0.0058(18) 0.0058(14) 0.0080(16)
C8 0.0469(19) 0.067(2) 0.049(2) -0.0161(19) 0.0121(16) -0.0049(15)
C9 0.065(2) 0.064(2) 0.065(3) -0.010(2) 0.0129(19) -0.0039(18)
C10 0.090(3) 0.063(3) 0.102(4) -0.006(3) 0.023(3) -0.004(2)
C11 0.089(3) 0.065(3) 0.131(5) -0.030(3) 0.039(3) 0.000(2)
C12 0.099(4) 0.088(3) 0.091(4) -0.037(3) 0.040(3) -0.015(3)
C13 0.059(2) 0.075(3) 0.071(3) -0.028(2) 0.017(2) -0.0040(19)
C14 0.065(2) 0.084(3) 0.047(2) -0.006(2) 0.0184(18) 0.0098(19)
C15 0.0473(18) 0.062(2) 0.0326(18) 0.0105(16) 0.0077(14) 0.0047(15)
C16 0.058(2) 0.062(2) 0.041(2) 0.0080(17) 0.0107(16) 0.0034(16)
C17 0.088(3) 0.060(2) 0.063(3) 0.008(2) 0.011(2) 0.001(2)
C18 0.075(3) 0.077(3) 0.083(4) 0.019(3) 0.001(2) -0.016(2)
C19 0.061(2) 0.091(3) 0.084(4) 0.013(3) 0.012(2) -0.011(2)
C20 0.050(2) 0.083(2) 0.056(3) 0.005(2) 0.0113(17) -0.0007(18)
C21 0.052(2) 0.073(2) 0.040(2) 0.0076(19) 0.0066(15) -0.0005(16)
C22 0.084(3) 0.069(2) 0.041(2) 0.010(2) 0.0078(19) 0.010(2)
C23 0.101(3) 0.076(3) 0.058(3) -0.001(2) 0.024(2) 0.004(2)
C24 0.059(2) 0.071(3) 0.087(4) 0.004(3) 0.018(2) 0.0023(19)
C25 0.068(3) 0.072(3) 0.074(3) 0.026(3) 0.005(2) 0.004(2)
C26 0.062(2) 0.086(3) 0.052(3) 0.012(2) 0.0010(19) -0.008(2)
C27 0.097(4) 0.080(3) 0.123(5) -0.004(3) 0.038(3) 0.011(2)
C28 0.059(2) 0.078(2) 0.044(2) 0.002(2) 0.0102(17) 0.0209(18)
C29 0.139(4) 0.093(3) 0.061(3) 0.003(3) 0.022(3) 0.064(3)
C30 0.131(5) 0.079(3) 0.147(7) -0.020(4) 0.000(4) 0.022(3)
C31 0.061(2) 0.103(3) 0.057(3) 0.010(2) 0.0207(19) 0.006(2)
C32 0.105(5) 0.104(5) 0.111(7) 0.008(4) 0.021(5) 0.003(4)
C32A 0.105(5) 0.104(5) 0.111(7) 0.008(4) 0.021(5) 0.003(4)

loop_
_atom_type_symbol
_atom_type_description
_atom_type_scat_dispersion_real
_atom_type_scat_dispersion_imag
_atom_type_scat_source
C C 0.0033 0.0016 'International Tables Vol C Tables 4.2.6.8 and 6.1.1.4'
H H 0.0000 0.0000 'International Tables Vol C Tables 4.2.6.8 and 6.1.1.4'
N N 0.0061 0.0033 'International Tables Vol C Tables 4.2.6.8 and 6.1.1.4'
O O 0.0106 0.0060 'International Tables Vol C Tables 4.2.6.8 and 6.1.1.4'
S S 0.1246 0.1234 'International Tables Vol C Tables 4.2.6.8 and 6.1.1.4'

loop_
_geom_angle_atom_site_label_1
_geom_angle_atom_site_label_2
_geom_angle_atom_site_label_3
_geom_angle
_geom_angle_site_symmetry_1
_geom_angle_site_symmetry_3
_geom_angle_publ_flag
N1 S1 C21 107.30(15) . . ?
O3 S1 N1 104.86(16) . . ?
O3 S1 O4 120.48(17) . . ?
O3 S1 C21 108.60(17) . . ?
O4 S1 N1 106.25(15) . . ?
O4 S1 C21 108.60(18) . . ?
C4 O1 C1 120.5(3) . . ?
C2 N1 S1 118.2(2) . . ?
C3 N1 S1 116.1(2) . . ?
C3 N1 C2 112.8(2) . . ?
O1 C1 C2 114.5(3) . . ?
N2 C1 O1 118.7(3) . . ?
N2 C1 C2 126.8(3) . . ?
C4 O2 C31 119.7(3) . . ?
C1 N2 C5 119.1(3) . . ?
N1 C2 C1 109.6(3) . . ?
N1 C2 H2 108.7 . . ?
N1 C2 C15 108.5(2) . . ?
C1 C2 H2 108.7 . . ?
C1 C2 C15 112.4(3) . . ?
C15 C2 H2 108.7 . . ?
C13 N3 H3 125.6 . . ?
C13 N3 C14 108.8(3) . . ?
C14 N3 H3 125.6 . . ?
N1 C3 C28 118.7(3) . . ?
C4 C3 N1 117.7(3) . . ?
C4 C3 C28 122.8(3) . . ?
O2 C4 O1 112.6(3) . . ?
O2 C4 C3 125.0(3) . . ?
C3 C4 O1 122.4(3) . . ?
N2 C5 H5A 109.2 . . ?
N2 C5 H5B 109.2 . . ?
N2 C5 C6 112.0(3) . . ?
H5A C5 H5B 107.9 . . ?
C6 C5 H5A 109.2 . . ?
C6 C5 H5B 109.2 . . ?
C28 O6 C29 117.0(3) . . ?
C5 C6 H6A 109.1 . . ?
C5 C6 H6B 109.1 . . ?
C5 C6 C7 112.5(3) . . ?
H6A C6 H6B 107.8 . . ?
C7 C6 H6A 109.1 . . ?
C7 C6 H6B 109.1 . . ?
C8 C7 C6 127.6(3) . . ?
C14 C7 C6 126.3(3) . . ?
C14 C7 C8 106.0(3) . . ?
C7 C8 C13 106.9(4) . . ?
C9 C8 C7 134.8(4) . . ?
C9 C8 C13 118.3(4) . . ?
C8 C9 H9 119.9 . . ?
C10 C9 C8 120.3(4) . . ?
C10 C9 H9 119.9 . . ?
C9 C10 H10 120.1 . . ?
C9 C10 C11 119.8(5) . . ?
C11 C10 H10 120.1 . . ?
C10 C11 H11 119.2 . . ?
C12 C11 C10 121.7(4) . . ?
C12 C11 H11 119.2 . . ?
C11 C12 H12 120.6 . . ?
C11 C12 C13 118.9(5) . . ?
C13 C12 H12 120.6 . . ?
N3 C13 C8 107.7(3) . . ?
N3 C13 C12 131.3(5) . . ?
C12 C13 C8 121.0(5) . . ?
N3 C14 C7 110.6(4) . . ?
N3 C14 H14 124.7 . . ?
C7 C14 H14 124.7 . . ?
C16 C15 C2 119.9(3) . . ?
C16 C15 C20 118.6(3) . . ?
C20 C15 C2 121.5(3) . . ?
C15 C16 H16 119.4 . . ?
C15 C16 C17 121.3(4) . . ?
C17 C16 H16 119.4 . . ?
C16 C17 H17 120.5 . . ?
C16 C17 C18 119.0(4) . . ?
C18 C17 H17 120.5 . . ?
C17 C18 H18 119.8 . . ?
C19 C18 C17 120.5(4) . . ?
C19 C18 H18 119.8 . . ?
C18 C19 H19 119.7 . . ?
C18 C19 C20 120.5(4) . . ?
C20 C19 H19 119.7 . . ?
C15 C20 H20 120.0 . . ?
C19 C20 C15 120.1(4) . . ?
C19 C20 H20 120.0 . . ?
C22 C21 S1 120.3(3) . . ?
C26 C21 S1 121.5(3) . . ?
C26 C21 C22 117.9(4) . . ?
C21 C22 H22 119.7 . . ?
C23 C22 C21 120.6(4) . . ?
C23 C22 H22 119.7 . . ?
C22 C23 H23 119.3 . . ?
C22 C23 C24 121.4(4) . . ?
C24 C23 H23 119.3 . . ?
C23 C24 C27 121.8(5) . . ?
C25 C24 C23 117.8(4) . . ?
C25 C24 C27 120.3(4) . . ?
C24 C25 H25 119.5 . . ?
C26 C25 C24 121.0(4) . . ?
C26 C25 H25 119.5 . . ?
C21 C26 H26 119.4 . . ?
C25 C26 C21 121.3(4) . . ?
C25 C26 H26 119.4 . . ?
C24 C27 H27A 109.5 . . ?
C24 C27 H27B 109.5 . . ?
C24 C27 H27C 109.5 . . ?
H27A C27 H27B 109.5 . . ?
H27A C27 H27C 109.5 . . ?
H27B C27 H27C 109.5 . . ?
O5 C28 C3 125.0(4) . . ?
O5 C28 O6 123.3(3) . . ?
O6 C28 C3 111.7(3) . . ?
O6 C29 H29A 109.7 . . ?
O6 C29 H29B 109.7 . . ?
H29A C29 H29B 108.2 . . ?
C30 C29 O6 109.8(4) . . ?
C30 C29 H29A 109.7 . . ?
C30 C29 H29B 109.7 . . ?
C29 C30 H30A 109.5 . . ?
C29 C30 H30B 109.5 . . ?
C29 C30 H30C 109.5 . . ?
H30A C30 H30B 109.5 . . ?
H30A C30 H30C 109.5 . . ?
H30B C30 H30C 109.5 . . ?
O2 C31 H31A 111.1 . . ?
O2 C31 H31B 111.1 . . ?
O2 C31 H31C 111.8 . . ?
O2 C31 H31D 111.8 . . ?
O2 C31 C32 103.3(5) . . ?
O2 C31 C32A 99.8(6) . . ?
H31A C31 H31B 109.1 . . ?
H31C C31 H31D 109.5 . . ?
C32 C31 H31A 111.1 . . ?
C32 C31 H31B 111.1 . . ?
C32A C31 H31C 111.8 . . ?
C32A C31 H31D 111.8 . . ?
C31 C32 H32A 109.5 . . ?
C31 C32 H32B 109.5 . . ?
C31 C32 H32C 109.5 . . ?
H32A C32 H32B 109.5 . . ?
H32A C32 H32C 109.5 . . ?
H32B C32 H32C 109.5 . . ?
C31 C32A H32D 109.5 . . ?
C31 C32A H32E 109.5 . . ?
C31 C32A H32F 109.5 . . ?
H32D C32A H32E 109.5 . . ?
H32D C32A H32F 109.5 . . ?
H32E C32A H32F 109.5 . . ?

loop_
_geom_bond_atom_site_label_1
_geom_bond_atom_site_label_2
_geom_bond_distance
_geom_bond_site_symmetry_2
_geom_bond_publ_flag
S1 N1 1.669(3) . ?
S1 O3 1.425(3) . ?
S1 O4 1.434(3) . ?
S1 C21 1.739(4) . ?
O1 C1 1.422(4) . ?
O1 C4 1.366(4) . ?
N1 C2 1.487(4) . ?
N1 C3 1.426(4) . ?
C1 N2 1.243(4) . ?
C1 C2 1.489(4) . ?
O2 C4 1.317(4) . ?
O2 C31 1.445(4) . ?
N2 C5 1.465(4) . ?
C2 H2 0.9800 . ?
C2 C15 1.519(4) . ?
N3 H3 0.8600 . ?
N3 C13 1.352(5) . ?
N3 C14 1.358(5) . ?
C3 C4 1.343(5) . ?
C3 C28 1.478(5) . ?
O5 C28 1.210(4) . ?
C5 H5A 0.9700 . ?
C5 H5B 0.9700 . ?
C5 C6 1.495(5) . ?
O6 C28 1.320(4) . ?
O6 C29 1.452(5) . ?
C6 H6A 0.9700 . ?
C6 H6B 0.9700 . ?
C6 C7 1.504(5) . ?
C7 C8 1.410(5) . ?
C7 C14 1.373(5) . ?
C8 C9 1.401(5) . ?
C8 C13 1.424(5) . ?
C9 H9 0.9300 . ?
C9 C10 1.367(5) . ?
C10 H10 0.9300 . ?
C10 C11 1.411(7) . ?
C11 H11 0.9300 . ?
C11 C12 1.356(7) . ?
C12 H12 0.9300 . ?
C12 C13 1.388(6) . ?
C14 H14 0.9300 . ?
C15 C16 1.375(5) . ?
C15 C20 1.394(5) . ?
C16 H16 0.9300 . ?
C16 C17 1.379(5) . ?
C17 H17 0.9300 . ?
C17 C18 1.384(6) . ?
C18 H18 0.9300 . ?
C18 C19 1.358(6) . ?
C19 H19 0.9300 . ?
C19 C20 1.376(5) . ?
C20 H20 0.9300 . ?
C21 C22 1.401(5) . ?
C21 C26 1.376(5) . ?
C22 H22 0.9300 . ?
C22 C23 1.364(5) . ?
C23 H23 0.9300 . ?
C23 C24 1.386(6) . ?
C24 C25 1.385(6) . ?
C24 C27 1.506(6) . ?
C25 H25 0.9300 . ?
C25 C26 1.371(6) . ?
C26 H26 0.9300 . ?
C27 H27A 0.9600 . ?
C27 H27B 0.9600 . ?
C27 H27C 0.9600 . ?
C29 H29A 0.9700 . ?
C29 H29B 0.9700 . ?
C29 C30 1.407(7) . ?
C30 H30A 0.9600 . ?
C30 H30B 0.9600 . ?
C30 H30C 0.9600 . ?
C31 H31A 0.9700 . ?
C31 H31B 0.9700 . ?
C31 H31C 0.9700 . ?
C31 H31D 0.9700 . ?
C31 C32 1.497(8) . ?
C31 C32A 1.620(14) . ?
C32 H32A 0.9600 . ?
C32 H32B 0.9600 . ?
C32 H32C 0.9600 . ?
C32A H32D 0.9600 . ?
C32A H32E 0.9600 . ?
C32A H32F 0.9600 . ?

loop_
_geom_torsion_atom_site_label_1
_geom_torsion_atom_site_label_2
_geom_torsion_atom_site_label_3
_geom_torsion_atom_site_label_4
_geom_torsion
_geom_torsion_site_symmetry_1
_geom_torsion_site_symmetry_2
_geom_torsion_site_symmetry_3
_geom_torsion_site_symmetry_4
_geom_torsion_publ_flag
S1 N1 C2 C1 85.7(3) . . . . ?
S1 N1 C2 C15 -151.1(2) . . . . ?
S1 N1 C3 C4 -105.8(3) . . . . ?
S1 N1 C3 C28 84.0(4) . . . . ?
S1 C21 C22 C23 174.1(3) . . . . ?
S1 C21 C26 C25 -175.0(3) . . . . ?
O1 C1 N2 C5 0.5(5) . . . . ?
O1 C1 C2 N1 40.0(4) . . . . ?
O1 C1 C2 C15 -80.7(3) . . . . ?
N1 S1 C21 C22 -77.7(3) . . . . ?
N1 S1 C21 C26 96.3(3) . . . . ?
N1 C2 C15 C16 46.5(4) . . . . ?
N1 C2 C15 C20 -134.7(3) . . . . ?
N1 C3 C4 O1 0.6(5) . . . . ?
N1 C3 C4 O2 179.5(3) . . . . ?
N1 C3 C28 O5 -163.3(4) . . . . ?
N1 C3 C28 O6 18.0(5) . . . . ?
C1 O1 C4 O2 165.3(3) . . . . ?
C1 O1 C4 C3 -15.7(5) . . . . ?
C1 N2 C5 C6 -168.0(3) . . . . ?
C1 C2 C15 C16 167.9(3) . . . . ?
C1 C2 C15 C20 -13.3(4) . . . . ?
N2 C1 C2 N1 -140.6(3) . . . . ?
N2 C1 C2 C15 98.7(4) . . . . ?
N2 C5 C6 C7 174.1(3) . . . . ?
C2 N1 C3 C4 35.2(4) . . . . ?
C2 N1 C3 C28 -135.0(3) . . . . ?
C2 C1 N2 C5 -178.9(3) . . . . ?
C2 C15 C16 C17 177.1(3) . . . . ?
C2 C15 C20 C19 -178.1(3) . . . . ?
O3 S1 N1 C2 -175.1(2) . . . . ?
O3 S1 N1 C3 -36.3(3) . . . . ?
O3 S1 C21 C22 35.1(3) . . . . ?
O3 S1 C21 C26 -150.8(3) . . . . ?
C3 N1 C2 C1 -54.3(4) . . . . ?
C3 N1 C2 C15 68.8(3) . . . . ?
O4 S1 N1 C2 56.3(3) . . . . ?
O4 S1 N1 C3 -164.9(2) . . . . ?
O4 S1 C21 C22 167.8(3) . . . . ?
O4 S1 C21 C26 -18.1(4) . . . . ?
C4 O1 C1 N2 173.7(3) . . . . ?
C4 O1 C1 C2 -6.8(4) . . . . ?
C4 O2 C31 C32 -88.4(5) . . . . ?
C4 O2 C31 C32A 90.8(7) . . . . ?
C4 C3 C28 O5 27.0(6) . . . . ?
C4 C3 C28 O6 -151.7(3) . . . . ?
C5 C6 C7 C8 -176.1(3) . . . . ?
C5 C6 C7 C14 2.5(5) . . . . ?
C6 C7 C8 C9 -1.6(6) . . . . ?
C6 C7 C8 C13 179.1(3) . . . . ?
C6 C7 C14 N3 -178.7(3) . . . . ?
C7 C8 C9 C10 -178.9(4) . . . . ?
C7 C8 C13 N3 -0.5(4) . . . . ?
C7 C8 C13 C12 178.3(4) . . . . ?
C8 C7 C14 N3 0.2(4) . . . . ?
C8 C9 C10 C11 0.4(6) . . . . ?
C9 C8 C13 N3 -180.0(3) . . . . ?
C9 C8 C13 C12 -1.1(5) . . . . ?
C9 C10 C11 C12 -0.3(7) . . . . ?
C10 C11 C12 C13 -0.5(7) . . . . ?
C11 C12 C13 N3 179.8(4) . . . . ?
C11 C12 C13 C8 1.2(6) . . . . ?
C13 N3 C14 C7 -0.6(4) . . . . ?
C13 C8 C9 C10 0.3(5) . . . . ?
C14 N3 C13 C8 0.7(4) . . . . ?
C14 N3 C13 C12 -178.0(4) . . . . ?
C14 C7 C8 C9 179.5(4) . . . . ?
C14 C7 C8 C13 0.2(4) . . . . ?
C15 C16 C17 C18 2.2(6) . . . . ?
C16 C15 C20 C19 0.6(5) . . . . ?
C16 C17 C18 C19 -1.5(7) . . . . ?
C17 C18 C19 C20 0.5(7) . . . . ?
C18 C19 C20 C15 0.0(6) . . . . ?
C20 C15 C16 C17 -1.7(5) . . . . ?
C21 S1 N1 C2 -59.7(3) . . . . ?
C21 S1 N1 C3 79.1(3) . . . . ?
C21 C22 C23 C24 -0.5(6) . . . . ?
C22 C21 C26 C25 -0.8(6) . . . . ?
C22 C23 C24 C25 1.9(6) . . . . ?
C22 C23 C24 C27 -177.9(4) . . . . ?
C23 C24 C25 C26 -2.8(6) . . . . ?
C24 C25 C26 C21 2.3(6) . . . . ?
C26 C21 C22 C23 -0.1(6) . . . . ?
C27 C24 C25 C26 177.0(4) . . . . ?
C28 C3 C4 O1 170.4(3) . . . . ?
C28 C3 C4 O2 -10.7(6) . . . . ?
C28 O6 C29 C30 -160.8(5) . . . . ?
C29 O6 C28 C3 176.2(4) . . . . ?
C29 O6 C28 O5 -2.5(6) . . . . ?
C31 O2 C4 O1 -38.9(5) . . . . ?
C31 O2 C4 C3 142.1(4) . . . . ?
